data_1001415
loop_
_publ_author_name
'Labbe, P'
'Ledesert, M'
'Raveau, B'
'Rebbah, A'

_publ_section_title 'Crystal structure of Hg~4~ As~2~ I~3~'
_journal_coden_ASTM ZEKRDZ
_journal_name_full
;
Zeitschrift fuer Kristallographie (149,1979-)
;
_journal_page_first 117
_journal_page_last 123
_journal_paper_doi 10.1524/zkri.1989.187.1-2.117
_journal_volume 187
_journal_year 1989
_chemical_formula_structural 'Hg4 As2 I3'
_chemical_formula_sum 'As2 Hg4 I3'
_chemical_name_systematic 'Mercury arsenide iodide (4/2/3)'
_space_group_IT_number 205
_symmetry_cell_setting cubic
_symmetry_Int_Tables_number 205
_symmetry_space_group_name_Hall '-P 2ac 2ab 3'
_symmetry_space_group_name_H-M 'P a -3'
_cell_angle_alpha 90
_cell_angle_beta 90
_cell_angle_gamma 90
_cell_formula_units_Z 8
_cell_length_a 12.999(3)
_cell_length_b 12.999(3)
_cell_length_c 12.999(3)
_cell_volume 2196.5
_refine_ls_R_factor_all 0.03
_cod_database_code 1001415

loop_
_symmetry_equiv_pos_as_xyz
x,y,z
1/2+x,1/2-y,-z
-x,1/2+y,1/2-z
1/2-x,-y,1/2+z
y,z,x
1/2-y,-z,1/2+x
1/2+y,1/2-z,-x
-y,1/2+z,1/2-x
z,x,y
-z,1/2+x,1/2-y
1/2-z,-x,1/2+y
1/2+z,1/2-x,-y
-x,-y,-z
1/2-x,1/2+y,z
x,1/2-y,1/2+z
1/2+x,y,1/2-z
-y,-z,-x
1/2+y,z,1/2-x
1/2-y,1/2+z,x
y,1/2-z,1/2+x
-z,-x,-y
z,1/2-x,1/2+y
1/2+z,x,1/2-y
1/2-z,1/2+x,y

loop_
_atom_site_aniso_label
_atom_site_aniso_U_11
_atom_site_aniso_U_12
_atom_site_aniso_U_13
_atom_site_aniso_U_22
_atom_site_aniso_U_23
_atom_site_aniso_U_33
Hg1 0.0415(4) -0.0093(3) -0.0093(3) 0.0415(4) -0.0093(3) 0.0415(4)
Hg2 0.0355(4) -0.0006(3) 0.0076(3) 0.0344(4) 0.0115(3) 0.0231(4)
As1 0.0161(5) 0.0046(6) 0.0046(6) 0.0161(5) 0.0046(6) 0.0161(5)
As2 0.0139(4) 0.0004(5) 0.0004(5) 0.0139(4) 0.0004(5) 0.0139(4)
I1 0.0161(4) -0.0004(3) -0.0012(4) 0.0174(4) 0.0008(4) 0.0266(5)

loop_
_atom_site_label
_atom_site_type_symbol
_atom_site_symmetry_multiplicity
_atom_site_Wyckoff_symbol
_atom_site_fract_x
_atom_site_fract_y
_atom_site_fract_z
_atom_site_occupancy
_atom_site_attached_hydrogens
_atom_site_calc_flag
Hg1 Hg0 8 c 0.22092(7) 0.22092(7) 0.22092(7) 1. 0 d
Hg2 Hg0 24 d 0.04322(7) 0.01333(7) 0.26386(6) 1. 0 d
As1 As0 8 c 0.10819(14) 0.10819(14) 0.10819(14) 1. 0 d
As2 As0 8 c 0.44637(12) 0.44637(12) 0.44637(12) 1. 0 d
I1 I0 24 d 0.18518(8) 0.43990(8) 0.25788(9) 1. 0 d

loop_
_atom_type_symbol
_atom_type_oxidation_number
Hg0 0.000
As0 0.000
I0 0.000
